data_9014967
loop_
_publ_author_name
'Majzlan, J.'
'Lazic, B.'
'Armbruster, T.'
'Johnson, M. B.'
'White, M. A.'
'Fisher, R. A.'
'Plasil, J.'
'Loun, J.'
'Skoda, R.'
'Novak, M.'

_publ_section_title
;
 Crystal structure, thermodynamic properties, and paragenesis of bukovskyite,
 Fe2(AsO4)(SO4)(OH)*9H2O
;
_journal_name_full 'Journal of Mineralogical and Petrological Sciences'
_journal_page_first 133
_journal_page_last 148
_journal_paper_doi 10.2465/jmps.110930
_journal_volume 107
_journal_year 2012
_chemical_compound_source 'GroBvoigtsberg, Germany'
_chemical_formula_sum 'As Fe2 H19 O18 S'
_chemical_name_mineral Bukovskyite
_space_group_IT_number 2
_symmetry_space_group_name_Hall '-P 1'
_symmetry_space_group_name_H-M 'P -1'
_cell_angle_alpha 115.136
_cell_angle_beta 99.798
_cell_angle_gamma 92.864
_cell_formula_units_Z 2
_cell_length_a 7.549
_cell_length_b 10.305
_cell_length_c 10.904
_cell_volume 749.581
_database_code_amcsd 0019196
_exptl_crystal_density_diffrn 2.330
_cod_original_formula_sum 'Fe2 As S O18 H19'
_cod_database_code 9014967

loop_
_space_group_symop_operation_xyz
x,y,z
-x,-y,-z

loop_
_atom_site_aniso_label
_atom_site_aniso_U_11
_atom_site_aniso_U_22
_atom_site_aniso_U_33
_atom_site_aniso_U_12
_atom_site_aniso_U_13
_atom_site_aniso_U_23
Fe1 0.01190 0.01640 0.01040 0.00290 0.00140 0.00530
Fe2 0.01220 0.01530 0.01230 0.00260 0.00210 0.00700
As1 0.01110 0.01420 0.01240 0.00290 0.00120 0.00600
S1 0.01780 0.02030 0.01620 0.00330 0.00200 0.00860
O1 0.00990 0.01700 0.02300 0.00530 0.00120 0.01410
O2 0.02100 0.01300 0.01500 -0.00220 0.00680 0.00440
O3 0.01600 0.01700 0.01200 0.00150 0.00290 0.00690
O4 0.02000 0.02600 0.02200 0.00710 0.00910 0.01490
O5 0.00980 0.01600 0.01800 0.00330 -0.00020 0.00470
O6 0.02400 0.02900 0.03100 0.00510 0.01100 0.01900
O7 0.02200 0.03500 0.02500 0.00710 0.01400 0.00800
O8 0.02900 0.01800 0.01800 0.00200 0.00890 0.00360
O9 0.01400 0.01700 0.01800 0.00470 0.00480 0.00810
O10 0.02400 0.02800 0.01400 0.00060 0.00740 0.00890
O11 0.03200 0.03200 0.02700 -0.00900 -0.01100 0.01900
O12 0.01800 0.04100 0.01400 0.01300 -0.00040 0.00700
O13 0.01400 0.03400 0.03300 0.00000 -0.00100 0.02500
O14 0.03100 0.02800 0.01900 0.01350 0.00400 0.01100
O15 0.02500 0.01700 0.02100 0.00590 0.01070 0.01170
OW1 0.02900 0.02800 0.02900 0.00300 0.00700 0.01200
OW2 0.02900 0.02300 0.02600 0.00400 0.00800 0.01200
OW3 0.07000 0.03700 0.07500 0.01900 0.04900 0.02800

loop_
_atom_site_label
_atom_site_fract_x
_atom_site_fract_y
_atom_site_fract_z
_atom_site_U_iso_or_equiv
_atom_site_type_symbol
_atom_site_attached_hydrogens
Fe1 0.30234 0.79994 0.27731 0.01320 Fe 0
Fe2 0.13319 0.81929 0.57647 0.01300 Fe 0
As1 -0.26867 0.88420 0.45416 0.01267 As 0
S1 0.70880 0.79879 0.91584 0.01810 S 0
O1 -0.13170 0.78150 0.49820 0.01510 O 0
O2 0.19690 0.73490 0.39340 0.01690 O 0
O3 -0.15880 0.97880 0.39010 0.01460 O 0
O4 0.35380 0.85220 0.12240 0.02040 O 0
O5 -0.44490 0.77300 0.33090 0.01610 O 0
O6 0.78520 0.89670 0.86670 0.02500 O 0
O7 0.66690 0.88270 1.05260 0.02760 O 0
O8 0.26100 0.58960 0.11670 0.02240 O 0
O9 -0.34080 0.99520 0.59600 0.01580 O 0
O10 0.09370 0.88250 0.77400 0.02170 O 0
O11 0.54400 0.71000 0.81640 0.03130 O 0
O12 0.03760 0.81390 0.19570 0.02650 O 0
O13 0.40480 0.85290 0.66920 0.02460 O 0
O14 0.84180 0.70270 0.92970 0.02540 O 0
O15 0.13540 0.62510 0.57450 0.01920 O 0
OW1 -0.35400 0.49320 0.13780 0.02900 O 0
OW2 0.02050 0.52710 0.74400 0.02550 O 0
OW3 -0.31790 0.57680 0.55480 0.05420 O 0
H4 0.31100 0.92600 0.11900 0.05000 H 0
H4A 0.45900 0.84500 0.09200 0.05000 H 0
HW11 -0.43700 0.43100 0.14900 0.08000 H 0
HW12 -0.38500 0.58000 0.17700 0.08000 H 0
HW21 0.13000 0.51800 0.78200 0.08000 H 0
HW22 -0.02900 0.59300 0.81000 0.08000 H 0
H12 -0.00700 0.77500 0.11100 0.05000 H 0
H12A -0.04000 0.85700 0.24800 0.05000 H 0
H15 0.20700 0.55900 0.53200 0.05000 H 0
H15A 0.08100 0.60100 0.63100 0.05000 H 0
H10 -0.01000 0.87800 0.80200 0.05000 H 0
H10A 0.16400 0.95900 0.83300 0.05000 H 0
H8 0.30800 0.57100 0.04200 0.05000 H 0
H8A 0.24900 0.51300 0.12800 0.05000 H 0
HW31 -0.39000 0.58600 0.60800 0.08000 H 0
HW32 -0.25300 0.64900 0.60800 0.08000 H 0
H2 0.14000 0.66200 0.35400 0.05000 H 0
H13 0.49500 0.89300 0.64300 0.05000 H 0
H13A 0.43700 0.79600 0.70300 0.05000 H 0

loop_
_cod_changelog_entry_id
_cod_changelog_entry_author
_cod_changelog_entry_date
_cod_changelog_entry_text
1
;cod-tools version 3.8.0
Id: cif_guess_AMCSD_atom_types 9574 2023-05-10 09:00:05Z saulius
;
2023-05-10T18:55:40+03:00
;Derived atom types and hydrogen counts
from atom names that follow the AMCSD naming convention
(Wat == water, O-H == hydroxyl).
;

loop_
_cod_related_entry_id
_cod_related_entry_database
_cod_related_entry_code
1 AMCSD 0019196
